data_2243930
loop_
_publ_author_name
'Mambourg, Kalina'
'Tumanov, Nikolay'
'Henon, Gilles'
'Lanners, Steve'
'Garcia-Ladona, Javier'
'Wouters, Johan'

_publ_section_title
;
 Crystal structures of two alanylpiperidine analogues
;
_journal_coeditor_code VM2254
_journal_issue 11
_journal_name_full 'Acta Crystallographica Section E'
_journal_page_first
;
;
_journal_paper_doi 10.1107/S2056989021010392
_journal_volume 77
_journal_year 2021
_chemical_formula_iupac 'C17 H24 N2 O5 S'
_chemical_formula_moiety 'C17 H24 N2 O5 S'
_chemical_formula_sum 'C17 H24 N2 O5 S'
_chemical_formula_weight 368.44
_chemical_name_systematic '1-[<i>N</i>-(4-methylphenyl)-<i>N</i>-(methylsulfonyl)alanyl]piperidine-4-carboxylic acid'
_space_group_crystal_system monoclinic
_space_group_IT_number 14
_space_group_name_Hall '-P 2yn'
_space_group_name_H-M_alt 'P 1 21/n 1'
_atom_sites_solution_hydrogens difmap
_atom_sites_solution_primary dual
_atom_sites_solution_secondary dual
_audit_creation_method SHELXL-2016/6
_cell_angle_alpha 90
_cell_angle_beta 100.546(2)
_cell_angle_gamma 90
_cell_formula_units_Z 4
_cell_length_a 12.1013(2)
_cell_length_b 12.3092(2)
_cell_length_c 12.4348(3)
_cell_measurement_reflns_used 8359
_cell_measurement_temperature 295(2)
_cell_measurement_theta_max 31.5170
_cell_measurement_theta_min 2.7110
_cell_volume 1820.97(6)
_computing_cell_refinement
;
CrysAlisPro (Rigaku OD, 2018)
;
_computing_data_collection
;
CrysAlisPro (Rigaku OD, 2018)
;
_computing_data_reduction
;
CrysAlisPro (Rigaku OD, 2018)
;
_computing_molecular_graphics
;
Mercury (Macrae <i>et al.</i>,  2020)
;
_computing_publication_material
;
publCIF (Westrip, 2010)
;
_computing_structure_refinement
;
SHELXL2016 (Sheldrick, 2015b)
;
_computing_structure_solution
;
SHELXT2014 (Sheldrick, 2015a)
;
_diffrn_ambient_temperature 295(2)
_diffrn_detector_area_resol_mean 10.3712
_diffrn_measured_fraction_theta_full 1.000
_diffrn_measured_fraction_theta_max 0.934
_diffrn_measurement_device_type
;
Oxford Diffraction Xcalibur, Gemini Ultra R
;
_diffrn_measurement_method '\w scans'
_diffrn_radiation_monochromator graphite
_diffrn_radiation_type MoK\a
_diffrn_radiation_wavelength 0.71073
_diffrn_reflns_av_R_equivalents 0.0261
_diffrn_reflns_av_unetI/netI 0.0225
_diffrn_reflns_limit_h_max 18
_diffrn_reflns_limit_h_min -18
_diffrn_reflns_limit_k_max 17
_diffrn_reflns_limit_k_min -18
_diffrn_reflns_limit_l_max 18
_diffrn_reflns_limit_l_min -17
_diffrn_reflns_number 29518
_diffrn_reflns_theta_full 25.242
_diffrn_reflns_theta_max 32.736
_diffrn_reflns_theta_min 2.159
_diffrn_source 'fine-focus sealed X-ray tube'
_exptl_absorpt_coefficient_mu 0.207
_exptl_absorpt_correction_T_max 0.980
_exptl_absorpt_correction_T_min 0.882
_exptl_absorpt_correction_type analytical
_exptl_absorpt_process_details
;
[CrysAlisPro (Rigaku OD, 2018), based on expressions derived by Clark &
Reid (1995)]
;
_exptl_crystal_colour colorless
_exptl_crystal_density_diffrn 1.344
_exptl_crystal_density_method 'not measured'
_exptl_crystal_description plate
_exptl_crystal_F_000 784
_exptl_crystal_size_max 0.770
_exptl_crystal_size_mid 0.180
_exptl_crystal_size_min 0.110
_refine_diff_density_max 0.293
_refine_diff_density_min -0.294
_refine_ls_extinction_method none
_refine_ls_goodness_of_fit_ref 1.018
_refine_ls_hydrogen_treatment mixed
_refine_ls_matrix_type full
_refine_ls_number_parameters 232
_refine_ls_number_reflns 6284
_refine_ls_number_restraints 0
_refine_ls_restrained_S_all 1.018
_refine_ls_R_factor_all 0.0615
_refine_ls_R_factor_gt 0.0429
_refine_ls_shift/su_max 0.001
_refine_ls_shift/su_mean 0.000
_refine_ls_structure_factor_coef Fsqd
_refine_ls_weighting_details 'w=1/[\s^2^(Fo^2^)+(0.0593P)^2^+0.3685P] where P=(Fo^2^+2Fc^2^)/3'
_refine_ls_weighting_scheme calc
_refine_ls_wR_factor_gt 0.1130
_refine_ls_wR_factor_ref 0.1256
_reflns_number_gt 4779
_reflns_number_total 6284
_reflns_threshold_expression 'I > 2\s(I)'
_cod_data_source_file vm2254sup1.cif
_cod_data_source_block II
_cod_original_sg_symbol_H-M 'P 21/n'
_cod_database_code 2243930
_shelx_space_group_comment
;
The symmetry employed for this shelxl refinement is uniquely defined
by the following loop, which should always be used as a source of
symmetry information in preference to the above space-group names.
They are only intended as comments.
;
_shelx_estimated_absorpt_t_min 0.857
_shelx_estimated_absorpt_t_max 0.978

loop_
_space_group_symop_operation_xyz
'x, y, z'
'-x+1/2, y+1/2, -z+1/2'
'-x, -y, -z'
'x-1/2, -y-1/2, z-1/2'

loop_
_atom_site_type_symbol
_atom_site_label
_atom_site_fract_x
_atom_site_fract_y
_atom_site_fract_z
_atom_site_U_iso_or_equiv
_atom_site_adp_type
_atom_site_calc_flag
_atom_site_occupancy
_atom_site_disorder_assembly
_atom_site_disorder_group
S S1 0.58667(2) 0.35673(2) 0.60942(2) 0.03513(9) Uani d 1 . .
O O1 0.68078(9) 0.19851(8) 0.41698(10) 0.0531(3) Uani d 1 . .
O O2 1.04956(12) 0.60661(11) 0.37887(13) 0.0780(4) Uani d 1 . .
O O3 1.13713(10) 0.46783(11) 0.31848(13) 0.0732(4) Uani d 1 . .
H H3 1.195(2) 0.509(2) 0.352(2) 0.110 Uiso d 1 . .
O O4 0.50845(8) 0.37442(9) 0.68112(8) 0.0479(2) Uani d 1 . .
O O5 0.65804(8) 0.44541(8) 0.59029(9) 0.0501(2) Uani d 1 . .
N N1 0.51748(8) 0.32221(9) 0.48974(8) 0.0344(2) Uani d 1 . .
N N2 0.73982(9) 0.33804(10) 0.32395(10) 0.0447(3) Uani d 1 . .
C C1 0.56084(10) 0.35539(10) 0.39054(10) 0.0359(2) Uani d 1 . .
H H1 0.580679 0.432597 0.397240 0.043 Uiso calc 1 . .
C C17 0.67424(14) 0.24889(13) 0.66359(13) 0.0555(4) Uani d 1 . .
H H17A 0.726630 0.233560 0.616194 0.083 Uiso calc 1 . .
H H17B 0.629402 0.185582 0.669483 0.083 Uiso calc 1 . .
H H17C 0.714621 0.268508 0.734742 0.083 Uiso calc 1 . .
C C2 0.66661(10) 0.29079(11) 0.37903(10) 0.0392(3) Uani d 1 . .
C C3 0.83897(11) 0.27729(13) 0.30503(13) 0.0488(3) Uani d 1 . .
H H3A 0.832698 0.263103 0.227419 0.059 Uiso calc 1 . .
H H3B 0.842307 0.208002 0.342640 0.059 Uiso calc 1 . .
C C4 0.94599(11) 0.34095(12) 0.34608(11) 0.0427(3) Uani d 1 . .
H H4A 1.009763 0.302094 0.327725 0.051 Uiso calc 1 . .
H H4B 0.957054 0.347251 0.425085 0.051 Uiso calc 1 . .
C C5 0.94003(11) 0.45455(12) 0.29524(11) 0.0438(3) Uani d 1 . .
H H5 0.933185 0.446018 0.215935 0.053 Uiso calc 1 . .
C C6 0.83536(12) 0.51356(12) 0.31663(13) 0.0510(3) Uani d 1 . .
H H6A 0.841595 0.526101 0.394520 0.061 Uiso calc 1 . .
H H6B 0.829392 0.583548 0.280182 0.061 Uiso calc 1 . .
C C7 0.73079(12) 0.44690(14) 0.27497(12) 0.0510(4) Uani d 1 . .
H H7A 0.665534 0.483641 0.292748 0.061 Uiso calc 1 . .
H H7B 0.720557 0.440587 0.196007 0.061 Uiso calc 1 . .
C C8 1.04549(13) 0.51874(13) 0.33621(12) 0.0489(3) Uani d 1 . .
C C9 0.47176(12) 0.34023(14) 0.28791(12) 0.0489(3) Uani d 1 . .
H H9A 0.458064 0.264097 0.275037 0.073 Uiso calc 1 . .
H H9B 0.497692 0.371751 0.226417 0.073 Uiso calc 1 . .
H H9C 0.403409 0.375286 0.297628 0.073 Uiso calc 1 . .
C C10 0.42232(10) 0.25039(10) 0.48451(10) 0.0364(2) Uani d 1 . .
C C11 0.43049(14) 0.14088(12) 0.46161(15) 0.0541(4) Uani d 1 . .
H H11 0.498708 0.111490 0.451688 0.065 Uiso calc 1 . .
C C12 0.33581(16) 0.07526(14) 0.45357(15) 0.0641(4) Uani d 1 . .
H H12 0.341460 0.001934 0.437384 0.077 Uiso calc 1 . .
C C13 0.23387(13) 0.11605(14) 0.46894(12) 0.0553(4) Uani d 1 . .
C C14 0.22767(12) 0.22528(14) 0.49295(13) 0.0519(4) Uani d 1 . .
H H14 0.159834 0.254119 0.504670 0.062 Uiso calc 1 . .
C C15 0.32057(10) 0.29283(12) 0.49995(11) 0.0423(3) Uani d 1 . .
H H15 0.314406 0.366372 0.514958 0.051 Uiso calc 1 . .
C C16 0.13157(17) 0.0435(2) 0.45871(17) 0.0843(7) Uani d 1 . .
H H16A 0.085792 0.066468 0.509939 0.126 Uiso calc 1 . .
H H16B 0.155060 -0.030246 0.473939 0.126 Uiso calc 1 . .
H H16C 0.088916 0.048332 0.385744 0.126 Uiso calc 1 . .

loop_
_atom_site_aniso_label
_atom_site_aniso_U_11
_atom_site_aniso_U_22
_atom_site_aniso_U_33
_atom_site_aniso_U_12
_atom_site_aniso_U_13
_atom_site_aniso_U_23
S1 0.03062(14) 0.03481(15) 0.03976(16) -0.00400(11) 0.00588(11) -0.00067(11)
O1 0.0514(6) 0.0410(5) 0.0722(7) 0.0074(4) 0.0248(5) 0.0058(5)
O2 0.0771(9) 0.0640(8) 0.0943(10) -0.0098(7) 0.0193(7) -0.0239(7)
O3 0.0402(6) 0.0697(8) 0.1097(11) -0.0137(5) 0.0139(6) -0.0303(7)
O4 0.0448(5) 0.0571(6) 0.0436(5) -0.0033(4) 0.0129(4) -0.0075(4)
O5 0.0436(5) 0.0481(5) 0.0563(6) -0.0190(4) 0.0033(4) 0.0010(4)
N1 0.0293(4) 0.0375(5) 0.0373(5) -0.0058(4) 0.0082(4) -0.0016(4)
N2 0.0353(5) 0.0490(6) 0.0530(6) 0.0044(5) 0.0171(5) 0.0037(5)
C1 0.0321(5) 0.0382(6) 0.0387(6) -0.0001(5) 0.0102(4) 0.0020(5)
C17 0.0548(8) 0.0583(9) 0.0515(8) 0.0155(7) 0.0051(7) 0.0093(7)
C2 0.0345(6) 0.0428(6) 0.0414(6) 0.0005(5) 0.0103(5) -0.0025(5)
C3 0.0366(6) 0.0525(8) 0.0609(9) 0.0005(6) 0.0184(6) -0.0099(7)
C4 0.0360(6) 0.0486(7) 0.0450(7) 0.0029(5) 0.0114(5) -0.0049(5)
C5 0.0388(6) 0.0551(8) 0.0387(6) -0.0029(6) 0.0107(5) 0.0008(6)
C6 0.0493(8) 0.0481(8) 0.0591(8) 0.0065(6) 0.0190(7) 0.0149(6)
C7 0.0397(7) 0.0658(9) 0.0499(8) 0.0079(6) 0.0147(6) 0.0195(7)
C8 0.0490(8) 0.0517(8) 0.0469(7) -0.0062(6) 0.0107(6) -0.0010(6)
C9 0.0407(7) 0.0635(9) 0.0411(7) 0.0017(6) 0.0039(5) 0.0014(6)
C10 0.0327(5) 0.0359(6) 0.0404(6) -0.0076(5) 0.0059(5) 0.0002(5)
C11 0.0499(8) 0.0397(7) 0.0735(10) -0.0066(6) 0.0131(7) -0.0083(7)
C12 0.0713(11) 0.0434(8) 0.0759(11) -0.0228(8) 0.0088(9) -0.0078(7)
C13 0.0513(8) 0.0660(9) 0.0443(7) -0.0296(7) -0.0026(6) 0.0081(7)
C14 0.0316(6) 0.0692(10) 0.0534(8) -0.0112(6) 0.0038(5) 0.0085(7)
C15 0.0320(6) 0.0447(7) 0.0500(7) -0.0045(5) 0.0066(5) 0.0028(5)
C16 0.0732(12) 0.1026(16) 0.0695(11) -0.0573(12) -0.0065(9) 0.0100(11)

loop_
_atom_type_symbol
_atom_type_description
_atom_type_scat_dispersion_real
_atom_type_scat_dispersion_imag
_atom_type_scat_source
C C 0.0033 0.0016 'International Tables Vol C Tables 4.2.6.8 and 6.1.1.4'
H H 0.0000 0.0000 'International Tables Vol C Tables 4.2.6.8 and 6.1.1.4'
N N 0.0061 0.0033 'International Tables Vol C Tables 4.2.6.8 and 6.1.1.4'
O O 0.0106 0.0060 'International Tables Vol C Tables 4.2.6.8 and 6.1.1.4'
S S 0.1246 0.1234 'International Tables Vol C Tables 4.2.6.8 and 6.1.1.4'

loop_
_geom_angle_atom_site_label_1
_geom_angle_atom_site_label_2
_geom_angle_atom_site_label_3
_geom_angle_site_symmetry_1
_geom_angle_site_symmetry_3
_geom_angle
_geom_angle_publ_flag
O4 S1 O5 . . 118.24(6) ?
O4 S1 N1 . . 108.76(6) ?
O5 S1 N1 . . 105.74(6) ?
O4 S1 C17 . . 107.33(7) ?
O5 S1 C17 . . 107.40(7) ?
N1 S1 C17 . . 109.13(7) ?
C8 O3 H3 . . 105.0(16) ?
C10 N1 C1 . . 122.13(10) ?
C10 N1 S1 . . 118.32(8) ?
C1 N1 S1 . . 119.22(8) ?
C2 N2 C7 . . 126.82(11) ?
C2 N2 C3 . . 119.62(12) ?
C7 N2 C3 . . 113.53(11) ?
N1 C1 C9 . . 111.04(10) ?
N1 C1 C2 . . 111.26(10) ?
C9 C1 C2 . . 109.42(11) ?
N1 C1 H1 . . 108.3 ?
C9 C1 H1 . . 108.3 ?
C2 C1 H1 . . 108.3 ?
S1 C17 H17A . . 109.5 ?
S1 C17 H17B . . 109.5 ?
H17A C17 H17B . . 109.5 ?
S1 C17 H17C . . 109.5 ?
H17A C17 H17C . . 109.5 ?
H17B C17 H17C . . 109.5 ?
O1 C2 N2 . . 122.37(12) ?
O1 C2 C1 . . 120.17(11) ?
N2 C2 C1 . . 117.44(11) ?
N2 C3 C4 . . 110.77(12) ?
N2 C3 H3A . . 109.5 ?
C4 C3 H3A . . 109.5 ?
N2 C3 H3B . . 109.5 ?
C4 C3 H3B . . 109.5 ?
H3A C3 H3B . . 108.1 ?
C3 C4 C5 . . 111.06(12) ?
C3 C4 H4A . . 109.4 ?
C5 C4 H4A . . 109.4 ?
C3 C4 H4B . . 109.4 ?
C5 C4 H4B . . 109.4 ?
H4A C4 H4B . . 108.0 ?
C8 C5 C6 . . 111.72(13) ?
C8 C5 C4 . . 111.47(12) ?
C6 C5 C4 . . 109.92(11) ?
C8 C5 H5 . . 107.9 ?
C6 C5 H5 . . 107.9 ?
C4 C5 H5 . . 107.9 ?
C7 C6 C5 . . 110.50(13) ?
C7 C6 H6A . . 109.5 ?
C5 C6 H6A . . 109.5 ?
C7 C6 H6B . . 109.5 ?
C5 C6 H6B . . 109.5 ?
H6A C6 H6B . . 108.1 ?
N2 C7 C6 . . 110.97(12) ?
N2 C7 H7A . . 109.4 ?
C6 C7 H7A . . 109.4 ?
N2 C7 H7B . . 109.4 ?
C6 C7 H7B . . 109.4 ?
H7A C7 H7B . . 108.0 ?
O2 C8 O3 . . 122.04(15) ?
O2 C8 C5 . . 125.76(15) ?
O3 C8 C5 . . 112.20(13) ?
C1 C9 H9A . . 109.5 ?
C1 C9 H9B . . 109.5 ?
H9A C9 H9B . . 109.5 ?
C1 C9 H9C . . 109.5 ?
H9A C9 H9C . . 109.5 ?
H9B C9 H9C . . 109.5 ?
C15 C10 C11 . . 119.68(12) ?
C15 C10 N1 . . 119.04(11) ?
C11 C10 N1 . . 121.26(12) ?
C10 C11 C12 . . 119.43(15) ?
C10 C11 H11 . . 120.3 ?
C12 C11 H11 . . 120.3 ?
C13 C12 C11 . . 121.70(16) ?
C13 C12 H12 . . 119.1 ?
C11 C12 H12 . . 119.1 ?
C12 C13 C14 . . 118.04(13) ?
C12 C13 C16 . . 120.88(18) ?
C14 C13 C16 . . 121.08(18) ?
C13 C14 C15 . . 121.38(15) ?
C13 C14 H14 . . 119.3 ?
C15 C14 H14 . . 119.3 ?
C10 C15 C14 . . 119.76(14) ?
C10 C15 H15 . . 120.1 ?
C14 C15 H15 . . 120.1 ?
C13 C16 H16A . . 109.5 ?
C13 C16 H16B . . 109.5 ?
H16A C16 H16B . . 109.5 ?
C13 C16 H16C . . 109.5 ?
H16A C16 H16C . . 109.5 ?
H16B C16 H16C . . 109.5 ?

loop_
_geom_bond_atom_site_label_1
_geom_bond_atom_site_label_2
_geom_bond_site_symmetry_2
_geom_bond_distance
_geom_bond_publ_flag
S1 O4 . 1.4309(10) ?
S1 O5 . 1.4385(10) ?
S1 N1 . 1.6249(10) ?
S1 C17 . 1.7543(15) ?
O1 C2 . 1.2300(16) ?
O2 C8 . 1.2018(19) ?
O3 C8 . 1.3269(19) ?
O3 H3 . 0.90(3) ?
N1 C10 . 1.4438(15) ?
N1 C1 . 1.4834(15) ?
N2 C2 . 1.3470(17) ?
N2 C7 . 1.4677(19) ?
N2 C3 . 1.4688(17) ?
C1 C9 . 1.5238(18) ?
C1 C2 . 1.5356(17) ?
C1 H1 . 0.9800 ?
C17 H17A . 0.9600 ?
C17 H17B . 0.9600 ?
C17 H17C . 0.9600 ?
C3 C4 . 1.5198(19) ?
C3 H3A . 0.9700 ?
C3 H3B . 0.9700 ?
C4 C5 . 1.531(2) ?
C4 H4A . 0.9700 ?
C4 H4B . 0.9700 ?
C5 C8 . 1.508(2) ?
C5 C6 . 1.5252(19) ?
C5 H5 . 0.9800 ?
C6 C7 . 1.517(2) ?
C6 H6A . 0.9700 ?
C6 H6B . 0.9700 ?
C7 H7A . 0.9700 ?
C7 H7B . 0.9700 ?
C9 H9A . 0.9600 ?
C9 H9B . 0.9600 ?
C9 H9C . 0.9600 ?
C10 C15 . 1.3829(18) ?
C10 C11 . 1.3850(19) ?
C11 C12 . 1.390(2) ?
C11 H11 . 0.9300 ?
C12 C13 . 1.377(3) ?
C12 H12 . 0.9300 ?
C13 C14 . 1.382(2) ?
C13 C16 . 1.513(2) ?
C14 C15 . 1.3882(18) ?
C14 H14 . 0.9300 ?
C15 H15 . 0.9300 ?
C16 H16A . 0.9600 ?
C16 H16B . 0.9600 ?
C16 H16C . 0.9600 ?

loop_
_geom_hbond_atom_site_label_D
_geom_hbond_atom_site_label_H
_geom_hbond_atom_site_label_A
_geom_hbond_site_symmetry_A
_geom_hbond_distance_DH
_geom_hbond_distance_HA
_geom_hbond_distance_DA
_geom_hbond_angle_DHA
O3 H3 O5 3_766 0.90(3) 1.88(3) 2.7463(15) 161(2)
C17 H17A O1 . 0.96 2.48 3.144(2) 126.6
C4 H4B O2 3_766 0.97 2.52 3.471(2) 167.3
C11 H11 O1 . 0.93 2.56 3.2558(19) 132.3

loop_
_geom_torsion_atom_site_label_1
_geom_torsion_atom_site_label_2
_geom_torsion_atom_site_label_3
_geom_torsion_atom_site_label_4
_geom_torsion_site_symmetry_1
_geom_torsion_site_symmetry_2
_geom_torsion_site_symmetry_3
_geom_torsion_site_symmetry_4
_geom_torsion
_geom_torsion_publ_flag
O4 S1 N1 C10 . . . . -39.35(11) ?
O5 S1 N1 C10 . . . . -167.31(9) ?
C17 S1 N1 C10 . . . . 77.45(11) ?
O4 S1 N1 C1 . . . . 147.15(9) ?
O5 S1 N1 C1 . . . . 19.20(11) ?
C17 S1 N1 C1 . . . . -96.05(11) ?
C10 N1 C1 C9 . . . . 20.64(16) ?
S1 N1 C1 C9 . . . . -166.13(9) ?
C10 N1 C1 C2 . . . . -101.50(13) ?
S1 N1 C1 C2 . . . . 71.73(12) ?
C7 N2 C2 O1 . . . . 179.61(14) ?
C3 N2 C2 O1 . . . . 1.8(2) ?
C7 N2 C2 C1 . . . . 1.4(2) ?
C3 N2 C2 C1 . . . . -176.43(12) ?
N1 C1 C2 O1 . . . . 28.24(17) ?
C9 C1 C2 O1 . . . . -94.83(15) ?
N1 C1 C2 N2 . . . . -153.51(11) ?
C9 C1 C2 N2 . . . . 83.42(15) ?
C2 N2 C3 C4 . . . . -125.84(14) ?
C7 N2 C3 C4 . . . . 56.05(17) ?
N2 C3 C4 C5 . . . . -54.68(15) ?
C3 C4 C5 C8 . . . . 179.52(11) ?
C3 C4 C5 C6 . . . . 55.07(15) ?
C8 C5 C6 C7 . . . . -179.78(12) ?
C4 C5 C6 C7 . . . . -55.49(15) ?
C2 N2 C7 C6 . . . . 125.15(15) ?
C3 N2 C7 C6 . . . . -56.90(16) ?
C5 C6 C7 N2 . . . . 56.02(16) ?
C6 C5 C8 O2 . . . . -1.4(2) ?
C4 C5 C8 O2 . . . . -124.79(17) ?
C6 C5 C8 O3 . . . . 179.68(13) ?
C4 C5 C8 O3 . . . . 56.26(17) ?
C1 N1 C10 C15 . . . . -106.70(14) ?
S1 N1 C10 C15 . . . . 80.01(14) ?
C1 N1 C10 C11 . . . . 71.61(17) ?
S1 N1 C10 C11 . . . . -101.69(14) ?
C15 C10 C11 C12 . . . . 0.5(2) ?
N1 C10 C11 C12 . . . . -177.77(14) ?
C10 C11 C12 C13 . . . . -0.7(3) ?
C11 C12 C13 C14 . . . . 0.0(3) ?
C11 C12 C13 C16 . . . . 179.38(17) ?
C12 C13 C14 C15 . . . . 0.9(2) ?
C16 C13 C14 C15 . . . . -178.47(15) ?
C11 C10 C15 C14 . . . . 0.4(2) ?
N1 C10 C15 C14 . . . . 178.68(12) ?
C13 C14 C15 C10 . . . . -1.1(2) ?

_cod_database_fobs_code 2243930
